data_9012519
loop_
_publ_author_name
'Kang, H. Y.'
'Lee, W. C.'
'Wang, S. L.'

_publ_section_title
;
 Hydrothermal synthesis and structural characterization of four layered
 vanadyl(IV) phosphate hydrates A(VO)2(PO4)2*4H2O (A=Co,Ca,Sr,Pb)
;
_journal_name_full 'Inorganic Chemistry'
_journal_page_first 4743
_journal_page_last 4748
_journal_paper_doi 10.1021/ic00049a007
_journal_volume 31
_journal_year 1992
_chemical_compound_source Synthetic
_chemical_formula_sum 'Ca H8 O14 P2 V2'
_chemical_name_mineral Sincosite
_space_group_IT_number 1
_symmetry_space_group_name_Hall 'P 1'
_symmetry_space_group_name_H-M 'P 1'
_cell_angle_alpha 106.81
_cell_angle_beta 94.09
_cell_angle_gamma 90.02
_cell_length_a 6.3484
_cell_length_b 6.350
_cell_length_c 6.597
_cell_formula_units_Z 1
_cell_volume 253.867
_database_code_amcsd 0012705
_exptl_crystal_density_diffrn 2.852
_cod_original_formula_sum 'Ca V2 P2 O14 H8'
_cod_database_code 9012519

loop_
_space_group_symop_operation_xyz
x,y,z

loop_
_atom_site_aniso_label
_atom_site_aniso_U_11
_atom_site_aniso_U_22
_atom_site_aniso_U_33
_atom_site_aniso_U_12
_atom_site_aniso_U_13
_atom_site_aniso_U_23
Ca 0.01360 0.02200 0.01470 0.00700 0.00610 0.00920
V1 0.00600 0.00540 0.00610 0.00140 0.00070 0.00140
V2 0.00610 0.00590 0.00580 0.00140 0.00060 0.00120
P1 0.00540 0.00630 0.00690 0.00100 -0.00030 0.00240
P2 0.00600 0.00410 0.00590 0.00130 0.00090 0.00050
O1 0.01270 0.01450 0.00730 0.00080 0.00080 0.00070
O2 0.01710 0.00550 0.00860 0.00300 0.00260 0.00260
O3 0.00610 0.01290 0.01030 0.00150 0.00200 0.00090
O4 0.01620 0.00620 0.01020 0.00220 0.00120 0.00270
O5 0.00580 0.01240 0.00990 0.00310 0.00120 0.00320
O6b 0.01310 0.01270 0.00900 0.00390 0.00030 0.00220
O7 0.01980 0.01920 0.01040 0.00700 0.00200 0.00340
O8 0.00870 0.00720 0.00950 0.00180 0.00280 0.00210
O9 0.00500 0.01160 0.01150 0.00210 0.00060 0.00190
O10 0.00650 0.01470 0.01060 0.00180 0.00110 0.00530
O11 0.01570 0.00370 0.00900 0.00070 -0.00120 0.00030
O12b 0.01360 0.01540 0.01210 -0.00090 0.00150 0.00470
O13b 0.02100 0.01610 0.01010 0.00150 0.00190 0.00120
O14b 0.01840 0.01910 0.01290 0.00820 0.00140 0.00290

loop_
_atom_site_label
_atom_site_fract_x
_atom_site_fract_y
_atom_site_fract_z
_atom_site_U_iso_or_equiv
Ca 0.65020 0.90100 0.49830 0.01570
V1 0.34220 0.86250 0.94130 0.00580
V2 0.85040 0.42920 0.12180 0.00590
P1 0.34250 0.39780 0.03670 0.00610
P2 0.84300 0.89870 0.02350 0.00560
O1 0.38390 0.92410 0.19440 0.01200
O2 0.35080 0.53420 0.87750 0.01000
O3 0.03130 0.82790 0.88760 0.01000
O4 0.31420 0.15890 0.89910 0.01100
O5 0.64730 0.87430 0.86530 0.00900
O6b 0.30900 0.77440 0.56080 0.01200
H6A 0.25990 0.88970 0.55310 0.05000
H6B 0.25170 0.65060 0.45370 0.05000
O7 0.83540 0.35710 -0.12990 0.01700
O8 0.81920 0.75600 0.17380 0.00870
O9 0.16320 0.46870 0.18680 0.00990
O10 0.54590 0.43440 0.18750 0.01000
O11 0.87080 0.13510 0.17200 0.00980
O12b 0.85160 0.55970 0.50170 0.01400
H12A 0.77240 0.46340 0.54010 0.05000
H12B 0.97180 0.51090 0.53690 0.05000
O13b 0.53400 0.27010 0.53420 0.01600
H13A 0.41240 0.35350 0.62350 0.05000
H13B 0.53880 0.32560 0.41910 0.05000
O14b 0.00790 0.06240 0.54030 0.01700
H14A 0.00780 0.15220 0.46070 0.05000
H14B 0.07060 -0.03560 0.46310 0.05000

loop_
_cod_related_entry_id
_cod_related_entry_database
_cod_related_entry_code
1 AMCSD 0012705
